data_7029526
loop_
_publ_author_name
'Moiseev, A. G.'
'Margulies, E. A.'
'Schneider, J. A.'
'B\'elanger-Gari\'epy, F'
'Perepichka, D. F.'

_publ_section_title
;
 Protecting the triplet excited state in sterically congested platinum
 porphyrin.
;
_journal_issue 6
_journal_name_full 'Dalton transactions (Cambridge, England : 2003)'
_journal_page_first 2676
_journal_page_last 2683
_journal_paper_doi 10.1039/c3dt52926f
_journal_volume 43
_journal_year 2014
_chemical_formula_moiety 'C68 H76 N4 Pt, 2(C2 H6 O)'
_chemical_formula_sum 'C72 H88 N4 O2 Pt'
_chemical_formula_weight 1236.55
_chemical_name_systematic
;
 ?
;
_space_group_crystal_system tetragonal
_space_group_IT_number 88
_space_group_name_Hall '-I 4ad'
_space_group_name_H-M_alt 'I 41/a'
_symmetry_space_group_name_Hall '-I 4ad'
_symmetry_space_group_name_H-M 'I 41/a :2'
_atom_sites_solution_hydrogens geom
_audit_creation_date 2013-11-15
_audit_creation_method
;
Olex2 1.2
(compiled 2013.11.15 svn.r2834 for OlexSys, GUI svn.r4707)
;
_cell_angle_alpha 90
_cell_angle_beta 90
_cell_angle_gamma 90
_cell_formula_units_Z 8
_cell_length_a 28.8481(5)
_cell_length_b 28.8481(5)
_cell_length_c 14.8117(3)
_cell_measurement_reflns_used 9997
_cell_measurement_temperature 100
_cell_measurement_theta_max 70.762
_cell_measurement_theta_min 3.063
_cell_volume 12326.5(4)
_computing_cell_refinement
;
SAINT (2009) V7.68A; Integration Software for Single Crystal Data.
Bruker AXS Inc., Madison, WI 53719-1173.
;
_computing_data_collection
;
APEX 2 (2009) Bruker AXS Inc., Madison, WI 53719-1173.
;
_computing_data_reduction
'SAINT (2009) V7.68A; Integration Software for Single Crystal Data. Bruker AXS Inc., Madison, WI 53719-1173.'
_computing_molecular_graphics 'Olex2 (Dolomanov et al., 2009)'
_computing_publication_material 'Olex2 (Dolomanov et al., 2009)'
_computing_structure_refinement 'XL (Sheldrick, 2008)'
_diffrn_ambient_temperature 100
_diffrn_detector 'CCD area detector'
_diffrn_detector_area_resol_mean 8.3
_diffrn_detector_type 'Bruker APEX2 CCD'
_diffrn_measured_fraction_theta_full 0.998
_diffrn_measured_fraction_theta_max 0.995
_diffrn_measurement_device 'three-circle diffractometer'
_diffrn_measurement_device_type 'Bruker Smart APEX'
_diffrn_measurement_method '\w scans'
_diffrn_radiation_collimation 'Focusing mirrors'
_diffrn_radiation_monochromator 'Quazar MX Mirror Optics'
_diffrn_radiation_probe x-ray
_diffrn_radiation_type CuK\a
_diffrn_radiation_wavelength 1.54178
_diffrn_reflns_av_R_equivalents 0.0339
_diffrn_reflns_av_unetI/netI 0.0107
_diffrn_reflns_Laue_measured_fraction_full 0.998
_diffrn_reflns_Laue_measured_fraction_max 0.995
_diffrn_reflns_limit_h_max 35
_diffrn_reflns_limit_h_min -35
_diffrn_reflns_limit_k_max 35
_diffrn_reflns_limit_k_min -35
_diffrn_reflns_limit_l_max 15
_diffrn_reflns_limit_l_min -17
_diffrn_reflns_number 119240
_diffrn_reflns_point_group_measured_fraction_full 0.998
_diffrn_reflns_point_group_measured_fraction_max 0.995
_diffrn_reflns_theta_full 67.679
_diffrn_reflns_theta_max 71.054
_diffrn_reflns_theta_min 3.064
_diffrn_source 'Microfocus Source'
_diffrn_source_target Cu
_diffrn_source_type 'Incoatec I\mS High Brilliance Microsource'
_exptl_absorpt_coefficient_mu 4.623
_exptl_absorpt_correction_T_max 0.7534
_exptl_absorpt_correction_T_min 0.5957
_exptl_absorpt_correction_type multi-scan
_exptl_absorpt_process_details
;
SADABS-2008/1 (Bruker,2008) was used for absorption correction.
wR2(int) was 0.0681 before and 0.0441 after correction.
The Ratio of minimum to maximum transmission is 0.7907.
The \l/2 correction factor is 0.0015.
;
_exptl_crystal_colour Pink
_exptl_crystal_colour_primary pink
_exptl_crystal_density_diffrn 1.333
_exptl_crystal_description RECTANGULAR
_exptl_crystal_F_000 5136
_exptl_crystal_size_max 0.08
_exptl_crystal_size_mid 0.04
_exptl_crystal_size_min 0.02
_refine_diff_density_max 0.883
_refine_diff_density_min -0.486
_refine_diff_density_rms 0.083
_refine_ls_extinction_method none
_refine_ls_goodness_of_fit_ref 1.067
_refine_ls_hydrogen_treatment mixed
_refine_ls_matrix_type full
_refine_ls_number_parameters 411
_refine_ls_number_reflns 5936
_refine_ls_number_restraints 103
_refine_ls_restrained_S_all 1.066
_refine_ls_R_factor_all 0.0317
_refine_ls_R_factor_gt 0.0289
_refine_ls_shift/su_max 0.001
_refine_ls_shift/su_mean 0.000
_refine_ls_structure_factor_coef Fsqd
_refine_ls_weighting_details 'w=1/[\s^2^(Fo^2^)+(0.0501P)^2^+29.3687P] where P=(Fo^2^+2Fc^2^)/3'
_refine_ls_weighting_scheme calc
_refine_ls_wR_factor_gt 0.0778
_refine_ls_wR_factor_ref 0.0809
_reflns_Friedel_coverage 0.000
_reflns_number_gt 5397
_reflns_number_total 5936
_reflns_threshold_expression 'I > 2\s(I)'
_cod_data_source_file c3dt52926f.txt
_cod_data_source_block pere28
_cod_depositor_comments
;
The following automatic conversions were performed:

'_diffrn_radiation_probe' value 'X-ray' changed to 'x-ray' according
to
/usr/data/users/saulius/crontab/automatic-downloads/current/RSC/lib/dictionaries/cif_core.dic
dictionary named 'cif_core.dic' version 2.4.2 from
2011-04-26.

'_exptl_crystal_colour_primary' value 'Pink' changed to
'pink' according to
/usr/data/users/saulius/crontab/automatic-downloads/current/RSC/lib/dictionaries/cif_core.dic
dictionary named 'cif_core.dic' version 2.4.2 from 2011-04-26.

Automatic conversion script
Id: cif_fix_values 2281 2013-09-26 08:29:07Z andrius 
;
_cod_original_cell_volume 12326.5(5)
_cod_database_code 7029526
_shelxl_version_number 2013-4
_shelx_space_group_comment
;
The symmetry employed for this shelxl refinement is uniquely defined
by the following loop, which should always be used as a source of
symmetry information in preference to the above space-group names.
They are only intended as comments.
;
_olex2_refinement_description
;
1. Fixed Uiso
 At 1.2 times of:
  All C(H) groups, All C(H,H) groups, All C(H,H,H,H) groups
 At 1.5 times of:
  All C(H,H,H) groups, All O(H) groups
2. Restrained distances
 C21-C22 \\sim C21-C42
 with sigma of 0.02
3. Uiso/Uaniso restraints and constraints
Uanis(C31) \\sim Ueq, Uanis(C51) \\sim Ueq, Uanis(C32) \\sim Ueq, Uanis(C52)
\\sim Ueq, Uanis(C33) \\sim Ueq, Uanis(C53) \\sim Ueq: with sigma of 0.02 and
sigma for terminal atoms of 0.04
Uanis(O61A) \\sim Ueq, Uanis(C62A) \\sim Ueq, Uanis(C63A) \\sim Ueq,
Uanis(O61B) \\sim Ueq, Uanis(C62B) \\sim Ueq, Uanis(C63B) \\sim Ueq: with sigma
of 0.02 and sigma for terminal atoms of 0.04
Uanis(C63A) = Uanis(C63B)
Uanis(C62A) = Uanis(C62B)
Uanis(O61A) = Uanis(O61B)
Uanis(C22) = Uanis(C42)
Uanis(C23) = Uanis(C43)
Uanis(C24) = Uanis(C44)
Uanis(C25) = Uanis(C45)
Uanis(C26) = Uanis(C46)
Uanis(C27) = Uanis(C47)
Uanis(C28) = Uanis(C48)
Uanis(C29) = Uanis(C49)
Uanis(C30) = Uanis(C50)
Uanis(C31) = Uanis(C51)
Uanis(C32) = Uanis(C52)
Uanis(C33) = Uanis(C53)
Uanis(C34) = Uanis(C54)
4. Same fragment restrains
{C23, C24, C25, C26, C27, C28, C29, C30, C31, C32, C33, C34}
as
{C43, C44, C45, C46, C47, C48, C49, C50, C51, C52, C53, C54}
{O61A, C62A, C63A}
as
{O61B, C62B, C63B}
5. Others
 Sof(C43)=Sof(C44)=Sof(C45)=Sof(H45)=Sof(C46)=Sof(C47)=Sof(H47)=Sof(C48)=
 Sof(C49)=Sof(H49A)=Sof(H49B)=Sof(C50)=Sof(H50A)=Sof(H50B)=Sof(H50C)=Sof(C51)=
 Sof(H51A)=Sof(H51B)=Sof(C52)=Sof(H52A)=Sof(H52B)=Sof(H52C)=Sof(C53)=Sof(H53A)=
 Sof(H53B)=Sof(C54)=Sof(H54A)=Sof(H54B)=Sof(H54C)=1-FVAR(1)
 Sof(C23)=Sof(C24)=Sof(C25)=Sof(H25)=Sof(C26)=Sof(C27)=Sof(H27)=Sof(C28)=
 Sof(C29)=Sof(H29A)=Sof(H29B)=Sof(C30)=Sof(H30A)=Sof(H30B)=Sof(H30C)=Sof(C31)=
 Sof(H31A)=Sof(H31B)=Sof(C32)=Sof(H32A)=Sof(H32B)=Sof(H32C)=Sof(C33)=Sof(H33A)=
 Sof(H33B)=Sof(C34)=Sof(H34A)=Sof(H34B)=Sof(H34C)=FVAR(1)
 Sof(H21C)=Sof(H21D)=Sof(C42)=Sof(H42A)=Sof(H42B)=Sof(H42C)=1-FVAR(2)
 Sof(H21A)=Sof(H21B)=Sof(C22)=Sof(H22A)=Sof(H22B)=Sof(H22C)=FVAR(2)
 Sof(O61B)=Sof(H61B)=Sof(C62B)=Sof(H62C)=Sof(H62D)=Sof(C63B)=Sof(H63D)=
 Sof(H63E)=Sof(H63F)=1-FVAR(3)
 Sof(O61A)=Sof(H61A)=Sof(C62A)=Sof(H62A)=Sof(H62B)=Sof(C63A)=Sof(H63A)=
 Sof(H63B)=Sof(H63C)=FVAR(3)
6.a Secondary CH2 refined with riding coordinates:
 C17(H17A,H17B), C19(H19A,H19B), C21(H21A,H21B), C21(H21C,H21D), C29(H29A,
 H29B), C31(H31A,H31B), C33(H33A,H33B), C49(H49A,H49B), C51(H51A,H51B),
 C53(H53A,H53B), C62A(H62A,H62B), C62B(H62C,H62D)
6.b Me refined with riding coordinates:
 C18(H18A,H18B,H18C), C20(H20A,H20B,H20C), C22(H22A,H22B,H22C), C42(H42A,H42B,
 H42C), C30(H30A,H30B,H30C), C34(H34A,H34B,H34C), C50(H50A,H50B,H50C), C54(H54A,
 H54B,H54C), C63A(H63A,H63B,H63C), C63B(H63D,H63E,H63F)
6.c Aromatic/amide H refined with riding coordinates:
 C2(H2), C3(H3), C7(H7), C8(H8), C13(H13), C15(H15), C25(H25), C27(H27),
 C45(H45), C47(H47)
6.d Tetrahedral OH refined with riding coordinates:
 O61A(H61A), O61B(H61B)
6.e Idealised Me refined as rotating group:
 C32(H32A,H32B,H32C), C52(H52A,H52B,H52C)
;

loop_
_space_group_symop_operation_xyz
'x, y, z'
'-x+1/2, -y, z+1/2'
'-y+3/4, x+1/4, z+1/4'
'y+3/4, -x+3/4, z+3/4'
'x+1/2, y+1/2, z+1/2'
'-x+1, -y+1/2, z+1'
'-y+5/4, x+3/4, z+3/4'
'y+5/4, -x+5/4, z+5/4'
'-x, -y, -z'
'x-1/2, y, -z-1/2'
'y-3/4, -x-1/4, -z-1/4'
'-y-3/4, x-3/4, -z-3/4'
'-x+1/2, -y+1/2, -z+1/2'
'x, y+1/2, -z'
'y-1/4, -x+1/4, -z+1/4'
'-y-1/4, x-1/4, -z-1/4'

loop_
_atom_site_label
_atom_site_type_symbol
_atom_site_fract_x
_atom_site_fract_y
_atom_site_fract_z
_atom_site_U_iso_or_equiv
_atom_site_adp_type
_atom_site_occupancy
_atom_site_site_symmetry_order
_atom_site_calc_flag
_atom_site_refinement_flags_posn
_atom_site_refinement_flags_adp
_atom_site_refinement_flags_occupancy
_atom_site_disorder_assembly
_atom_site_disorder_group
Pt1 Pt 0.5000 0.5000 0.5000 0.02005(7) Uani 1 2 d S T P . .
N1 N 0.46058(7) 0.51012(7) 0.61014(14) 0.0217(4) Uani 1 1 d . . . . .
N2 N 0.54781(7) 0.54364(7) 0.55086(14) 0.0237(4) Uani 1 1 d . . . . .
C1 C 0.41702(8) 0.49206(9) 0.62552(17) 0.0236(5) Uani 1 1 d . . . . .
C2 C 0.39968(9) 0.50892(9) 0.71040(18) 0.0265(5) Uani 1 1 d . . . . .
H2 H 0.3702 0.5023 0.7360 0.032 Uiso 1 1 calc R . . . .
C3 C 0.43315(10) 0.53600(10) 0.74727(17) 0.0278(6) Uani 1 1 d . . . . .
H3 H 0.4317 0.5514 0.8038 0.033 Uiso 1 1 calc R . . . .
C4 C 0.47122(9) 0.53697(9) 0.68483(17) 0.0249(5) Uani 1 1 d . . . . .
C5 C 0.51168(9) 0.56207(9) 0.69751(18) 0.0275(5) Uani 1 1 d . . . . .
C6 C 0.54629(9) 0.56608(10) 0.63297(19) 0.0282(5) Uani 1 1 d . . . . .
C7 C 0.58716(9) 0.59453(11) 0.6424(2) 0.0346(6) Uani 1 1 d . . . . .
H7 H 0.5946 0.6138 0.6923 0.042 Uiso 1 1 calc R . . . .
C8 C 0.61279(9) 0.58873(10) 0.5676(2) 0.0327(6) Uani 1 1 d . . . . .
H8 H 0.6415 0.6035 0.5548 0.039 Uiso 1 1 calc R . . . .
C9 C 0.58913(9) 0.55632(10) 0.51054(18) 0.0261(5) Uani 1 1 d . . . . .
C10 C 0.39343(8) 0.46127(9) 0.56963(18) 0.0240(5) Uani 1 1 d . . . . .
C11 C 0.34508(8) 0.44754(9) 0.59637(17) 0.0240(5) Uani 1 1 d . . . . .
C12 C 0.30725(9) 0.46965(9) 0.55488(17) 0.0238(5) Uani 1 1 d . . . . .
C13 C 0.26240(9) 0.45723(9) 0.58077(18) 0.0263(5) Uani 1 1 d . . . . .
H13 H 0.2368 0.4725 0.5535 0.032 Uiso 1 1 calc R . . . .
C14 C 0.25414(9) 0.42331(9) 0.64494(18) 0.0268(5) Uani 1 1 d . . . . .
C15 C 0.29213(10) 0.40120(9) 0.68407(19) 0.0282(5) Uani 1 1 d . . . . .
H15 H 0.2869 0.3777 0.7279 0.034 Uiso 1 1 calc R . . . .
C16 C 0.33760(9) 0.41263(9) 0.66061(18) 0.0271(5) Uani 1 1 d . . . . .
C17 C 0.31353(9) 0.50631(9) 0.48287(18) 0.0270(5) Uani 1 1 d . . . . .
H17A H 0.2853 0.5073 0.4449 0.032 Uiso 1 1 calc R . . . .
H17B H 0.3398 0.4973 0.4436 0.032 Uiso 1 1 calc R . . . .
C18 C 0.32270(10) 0.55482(10) 0.5208(2) 0.0311(6) Uani 1 1 d . . . . .
H18A H 0.2971 0.5639 0.5606 0.047 Uiso 1 1 calc R . . . .
H18B H 0.3252 0.5770 0.4710 0.047 Uiso 1 1 calc R . . . .
H18C H 0.3517 0.5546 0.5553 0.047 Uiso 1 1 calc R . . . .
C19 C 0.20512(10) 0.40947(11) 0.6699(2) 0.0359(6) Uani 1 1 d . . . . .
H19A H 0.1839 0.4195 0.6212 0.043 Uiso 1 1 calc R . . . .
H19B H 0.2034 0.3752 0.6737 0.043 Uiso 1 1 calc R . . . .
C20 C 0.18892(14) 0.42941(17) 0.7565(3) 0.0665(13) Uani 1 1 d . . . . .
H20A H 0.2123 0.4239 0.8034 0.100 Uiso 1 1 calc R . . . .
H20B H 0.1597 0.4147 0.7741 0.100 Uiso 1 1 calc R . . . .
H20C H 0.1841 0.4628 0.7494 0.100 Uiso 1 1 calc R . . . .
C21 C 0.37860(10) 0.38710(11) 0.7013(2) 0.0389(7) Uani 1 1 d . . . . .
H21A H 0.4011 0.3806 0.6525 0.047 Uiso 0.760(6) 1 calc R . P A 1
H21B H 0.3940 0.4081 0.7450 0.047 Uiso 0.760(6) 1 calc R . P A 1
H21C H 0.4062 0.4071 0.6938 0.047 Uiso 0.240(6) 1 calc R . P A 2
H21D H 0.3729 0.3843 0.7670 0.047 Uiso 0.240(6) 1 calc R . P A 2
C22 C 0.36806(16) 0.34284(15) 0.7481(3) 0.0412(10) Uani 0.760(6) 1 d . . P A 1
H22A H 0.3549 0.3208 0.7048 0.062 Uiso 0.760(6) 1 calc R . P A 1
H22B H 0.3457 0.3485 0.7967 0.062 Uiso 0.760(6) 1 calc R . P A 1
H22C H 0.3966 0.3300 0.7736 0.062 Uiso 0.760(6) 1 calc R . P A 1
C42 C 0.3903(5) 0.3424(4) 0.6689(9) 0.0412(10) Uani 0.240(6) 1 d . . P A 2
H42A H 0.4241 0.3394 0.6659 0.062 Uiso 0.240(6) 1 calc R . P A 2
H42B H 0.3772 0.3381 0.6085 0.062 Uiso 0.240(6) 1 calc R . P A 2
H42C H 0.3778 0.3188 0.7098 0.062 Uiso 0.240(6) 1 calc R . P A 2
C23 C 0.5206(7) 0.5823(3) 0.7906(7) 0.0277(11) Uani 0.704(4) 1 d . . P B 1
C24 C 0.53370(16) 0.55345(17) 0.8636(3) 0.0327(10) Uani 0.704(4) 1 d . . P B 1
C25 C 0.54328(17) 0.57389(19) 0.9467(3) 0.0389(11) Uani 0.704(4) 1 d . . P B 1
H25 H 0.5516 0.5547 0.9963 0.047 Uiso 0.704(4) 1 calc R . P B 1
C26 C 0.5411(2) 0.6215(2) 0.9590(4) 0.0366(13) Uani 0.704(4) 1 d . . P B 1
C27 C 0.52580(17) 0.64846(18) 0.8890(3) 0.0366(11) Uani 0.704(4) 1 d . . P B 1
H27 H 0.5225 0.6809 0.8983 0.044 Uiso 0.704(4) 1 calc R . P B 1
C28 C 0.51490(16) 0.62999(19) 0.8038(4) 0.0322(11) Uani 0.704(4) 1 d . . P B 1
C29 C 0.53979(18) 0.50106(19) 0.8537(3) 0.0410(10) Uani 0.704(4) 1 d . . P B 1
H29A H 0.5365 0.4864 0.9137 0.049 Uiso 0.704(4) 1 calc R . P B 1
H29B H 0.5148 0.4889 0.8145 0.049 Uiso 0.704(4) 1 calc R . P B 1
C30 C 0.5861(2) 0.4874(2) 0.8140(4) 0.0584(14) Uani 0.704(4) 1 d . . P B 1
H30A H 0.5876 0.4973 0.7508 0.088 Uiso 0.704(4) 1 calc R . P B 1
H30B H 0.5898 0.4537 0.8174 0.088 Uiso 0.704(4) 1 calc R . P B 1
H30C H 0.6110 0.5024 0.8482 0.088 Uiso 0.704(4) 1 calc R . P B 1
C31 C 0.5526(2) 0.6421(2) 1.0511(4) 0.0520(15) Uani 0.704(4) 1 d . U P B 1
H31A H 0.5842 0.6320 1.0682 0.062 Uiso 0.704(4) 1 calc R . P B 1
H31B H 0.5531 0.6763 1.0454 0.062 Uiso 0.704(4) 1 calc R . P B 1
C32 C 0.5218(3) 0.6300(4) 1.1219(5) 0.098(3) Uani 0.704(4) 1 d . U P B 1
H32A H 0.4899 0.6365 1.1031 0.147 Uiso 0.704(4) 1 calc GR . P B 1
H32B H 0.5292 0.6483 1.1757 0.147 Uiso 0.704(4) 1 calc GR . P B 1
H32C H 0.5250 0.5970 1.1356 0.147 Uiso 0.704(4) 1 calc GR . P B 1
C33 C 0.4971(2) 0.66114(18) 0.7305(4) 0.0512(13) Uani 0.704(4) 1 d . U P B 1
H33A H 0.4913 0.6421 0.6761 0.061 Uiso 0.704(4) 1 calc R . P B 1
H33B H 0.5218 0.6837 0.7152 0.061 Uiso 0.704(4) 1 calc R . P B 1
C34 C 0.4509(3) 0.6892(5) 0.7538(6) 0.118(4) Uani 0.704(4) 1 d . . P B 1
H34A H 0.4259 0.6673 0.7673 0.176 Uiso 0.704(4) 1 calc R . P B 1
H34B H 0.4421 0.7084 0.7019 0.176 Uiso 0.704(4) 1 calc R . P B 1
H34C H 0.4564 0.7091 0.8063 0.176 Uiso 0.704(4) 1 calc R . P B 1
C43 C 0.5171(18) 0.5907(8) 0.7817(18) 0.0277(11) Uani 0.296(4) 1 d . . P B 2
C44 C 0.5455(4) 0.5689(4) 0.8452(8) 0.0327(10) Uani 0.296(4) 1 d . . P B 2
C45 C 0.5528(5) 0.5925(4) 0.9279(8) 0.0389(11) Uani 0.296(4) 1 d . . P B 2
H45 H 0.5716 0.5786 0.9733 0.047 Uiso 0.296(4) 1 calc R . P B 2
C46 C 0.5329(6) 0.6361(5) 0.9436(10) 0.0366(13) Uani 0.296(4) 1 d . . P B 2
C47 C 0.5085(4) 0.6567(5) 0.8773(9) 0.0366(11) Uani 0.296(4) 1 d . . P B 2
H47 H 0.4970 0.6871 0.8872 0.044 Uiso 0.296(4) 1 calc R . P B 2
C48 C 0.4996(5) 0.6352(5) 0.7944(9) 0.0322(11) Uani 0.296(4) 1 d . . P B 2
C49 C 0.5651(4) 0.5201(4) 0.8343(7) 0.0410(10) Uani 0.296(4) 1 d . . P B 2
H49A H 0.5956 0.5183 0.8647 0.049 Uiso 0.296(4) 1 calc R . P B 2
H49B H 0.5699 0.5136 0.7694 0.049 Uiso 0.296(4) 1 calc R . P B 2
C50 C 0.5324(5) 0.4829(5) 0.8747(12) 0.0584(14) Uani 0.296(4) 1 d . . P B 2
H50A H 0.5181 0.4949 0.9299 0.088 Uiso 0.296(4) 1 calc R . P B 2
H50B H 0.5503 0.4549 0.8889 0.088 Uiso 0.296(4) 1 calc R . P B 2
H50C H 0.5082 0.4753 0.8307 0.088 Uiso 0.296(4) 1 calc R . P B 2
C51 C 0.5438(6) 0.6605(6) 1.0324(9) 0.0520(15) Uani 0.296(4) 1 d . U P B 2
H51A H 0.5708 0.6444 1.0592 0.062 Uiso 0.296(4) 1 calc R . P B 2
H51B H 0.5541 0.6922 1.0171 0.062 Uiso 0.296(4) 1 calc R . P B 2
C52 C 0.5115(7) 0.6646(9) 1.0984(12) 0.098(3) Uani 0.296(4) 1 d . U P B 2
H52A H 0.4899 0.6384 1.0952 0.147 Uiso 0.296(4) 1 calc GR . P B 2
H52B H 0.4945 0.6937 1.0905 0.147 Uiso 0.296(4) 1 calc GR . P B 2
H52C H 0.5269 0.6647 1.1574 0.147 Uiso 0.296(4) 1 calc GR . P B 2
C53 C 0.4706(6) 0.6577(4) 0.7214(9) 0.0512(13) Uani 0.296(4) 1 d . U P B 2
H53A H 0.4373 0.6508 0.7310 0.061 Uiso 0.296(4) 1 calc R . P B 2
H53B H 0.4797 0.6459 0.6612 0.061 Uiso 0.296(4) 1 calc R . P B 2
C54 C 0.4798(8) 0.7114(7) 0.7280(15) 0.118(4) Uani 0.296(4) 1 d . . P B 2
H54A H 0.4683 0.7230 0.7861 0.176 Uiso 0.296(4) 1 calc R . P B 2
H54B H 0.4635 0.7273 0.6788 0.176 Uiso 0.296(4) 1 calc R . P B 2
H54C H 0.5131 0.7174 0.7233 0.176 Uiso 0.296(4) 1 calc R . P B 2
O61A O 0.44311(17) 0.61571(16) 0.5025(3) 0.0869(15) Uani 0.850(5) 1 d . U P C 1
H61A H 0.4564 0.6416 0.5014 0.130 Uiso 0.850(5) 1 calc R . P C 1
C62A C 0.43210(19) 0.6012(2) 0.4096(4) 0.0726(16) Uani 0.850(5) 1 d . U P C 1
H62A H 0.4056 0.6192 0.3859 0.087 Uiso 0.850(5) 1 calc R . P C 1
H62B H 0.4239 0.5679 0.4081 0.087 Uiso 0.850(5) 1 calc R . P C 1
C63A C 0.4760(2) 0.6103(3) 0.3522(6) 0.104(3) Uani 0.850(5) 1 d . U P C 1
H63A H 0.4847 0.5819 0.3202 0.157 Uiso 0.850(5) 1 calc R . P C 1
H63B H 0.5015 0.6199 0.3918 0.157 Uiso 0.850(5) 1 calc R . P C 1
H63C H 0.4696 0.6349 0.3084 0.157 Uiso 0.850(5) 1 calc R . P C 1
O61B O 0.4616(10) 0.6241(9) 0.4389(16) 0.0869(15) Uani 0.150(5) 1 d . U P C 2
H61B H 0.4682 0.6058 0.4812 0.130 Uiso 0.150(5) 1 calc R . P C 2
C62B C 0.4523(10) 0.5971(11) 0.3552(19) 0.0726(16) Uani 0.150(5) 1 d . U P C 2
H62C H 0.4234 0.6077 0.3256 0.087 Uiso 0.150(5) 1 calc R . P C 2
H62D H 0.4498 0.5636 0.3684 0.087 Uiso 0.150(5) 1 calc R . P C 2
C63B C 0.4948(13) 0.6074(14) 0.296(2) 0.104(3) Uani 0.150(5) 1 d . U P C 2
H63D H 0.4850 0.6116 0.2335 0.157 Uiso 0.150(5) 1 calc R . P C 2
H63E H 0.5167 0.5815 0.3003 0.157 Uiso 0.150(5) 1 calc R . P C 2
H63F H 0.5099 0.6358 0.3178 0.157 Uiso 0.150(5) 1 calc R . P C 2

loop_
_atom_site_aniso_label
_atom_site_aniso_U_11
_atom_site_aniso_U_22
_atom_site_aniso_U_33
_atom_site_aniso_U_23
_atom_site_aniso_U_13
_atom_site_aniso_U_12
Pt1 0.01699(9) 0.02453(9) 0.01863(10) -0.00401(5) -0.00132(5) 0.00078(5)
N1 0.0194(9) 0.0281(10) 0.0177(10) -0.0043(8) 0.0003(8) 0.0018(8)
N2 0.0195(10) 0.0296(11) 0.0220(11) -0.0066(8) -0.0019(8) -0.0014(8)
C1 0.0214(11) 0.0270(12) 0.0223(13) -0.0001(10) -0.0001(9) 0.0022(9)
C2 0.0224(12) 0.0334(14) 0.0237(14) -0.0030(10) 0.0018(10) 0.0009(10)
C3 0.0281(14) 0.0333(15) 0.0219(14) -0.0042(10) 0.0013(10) 0.0019(11)
C4 0.0230(12) 0.0304(13) 0.0213(13) -0.0042(10) -0.0017(10) 0.0029(10)
C5 0.0245(12) 0.0331(14) 0.0249(14) -0.0094(11) -0.0025(10) 0.0022(10)
C6 0.0224(12) 0.0346(14) 0.0277(14) -0.0104(11) -0.0042(10) -0.0004(10)
C7 0.0249(13) 0.0439(16) 0.0350(16) -0.0166(13) -0.0011(11) -0.0059(12)
C8 0.0233(12) 0.0383(15) 0.0365(16) -0.0107(12) 0.0001(11) -0.0048(11)
C9 0.0210(12) 0.0295(13) 0.0276(14) -0.0036(10) -0.0019(10) -0.0015(10)
C10 0.0216(12) 0.0264(12) 0.0239(13) -0.0009(10) -0.0007(10) 0.0016(9)
C11 0.0230(12) 0.0266(12) 0.0223(13) -0.0069(10) 0.0011(10) -0.0013(9)
C12 0.0243(12) 0.0255(12) 0.0215(12) -0.0067(10) -0.0002(9) -0.0021(9)
C13 0.0242(12) 0.0302(13) 0.0245(13) -0.0071(10) -0.0015(10) 0.0001(10)
C14 0.0251(13) 0.0288(13) 0.0265(14) -0.0092(10) 0.0021(10) -0.0045(10)
C15 0.0336(14) 0.0248(12) 0.0263(14) -0.0015(10) 0.0034(11) -0.0038(10)
C16 0.0282(13) 0.0262(12) 0.0271(14) -0.0028(10) -0.0008(10) 0.0002(10)
C17 0.0249(13) 0.0316(14) 0.0243(13) -0.0017(10) -0.0010(10) 0.0007(10)
C18 0.0350(15) 0.0291(14) 0.0292(14) -0.0002(11) 0.0010(12) -0.0014(11)
C19 0.0287(14) 0.0416(16) 0.0372(16) -0.0034(13) 0.0037(12) -0.0101(12)
C20 0.048(2) 0.078(3) 0.074(3) -0.026(2) 0.0311(19) -0.022(2)
C21 0.0345(15) 0.0354(15) 0.0468(19) 0.0061(13) -0.0033(13) 0.0052(12)
C22 0.047(2) 0.034(2) 0.043(2) 0.0050(16) -0.0076(16) 0.0073(17)
C42 0.047(2) 0.034(2) 0.043(2) 0.0050(16) -0.0076(16) 0.0073(17)
C23 0.019(3) 0.040(4) 0.025(3) -0.011(3) -0.0023(19) 0.000(3)
C24 0.028(2) 0.046(3) 0.024(2) -0.0044(19) -0.0029(16) -0.0012(18)
C25 0.037(3) 0.055(3) 0.025(2) -0.005(2) -0.0062(18) 0.001(2)
C26 0.025(3) 0.054(4) 0.031(3) -0.015(3) -0.0061(17) 0.002(2)
C27 0.029(3) 0.039(3) 0.042(3) -0.015(2) 0.001(3) -0.001(2)
C28 0.028(3) 0.037(2) 0.032(2) -0.0104(16) 0.001(2) -0.003(2)
C29 0.046(3) 0.052(3) 0.025(2) 0.0044(19) -0.0016(19) 0.006(2)
C30 0.057(3) 0.062(3) 0.056(3) 0.011(3) 0.008(2) 0.022(3)
C31 0.052(3) 0.067(4) 0.037(3) -0.022(3) -0.011(2) 0.000(3)
C32 0.073(4) 0.162(9) 0.058(4) -0.055(6) 0.004(3) -0.020(6)
C33 0.070(4) 0.037(2) 0.047(2) -0.0046(19) 0.000(3) 0.004(3)
C34 0.083(6) 0.192(12) 0.079(6) -0.012(6) -0.006(4) 0.022(7)
C43 0.019(3) 0.040(4) 0.025(3) -0.011(3) -0.0023(19) 0.000(3)
C44 0.028(2) 0.046(3) 0.024(2) -0.0044(19) -0.0029(16) -0.0012(18)
C45 0.037(3) 0.055(3) 0.025(2) -0.005(2) -0.0062(18) 0.001(2)
C46 0.025(3) 0.054(4) 0.031(3) -0.015(3) -0.0061(17) 0.002(2)
C47 0.029(3) 0.039(3) 0.042(3) -0.015(2) 0.001(3) -0.001(2)
C48 0.028(3) 0.037(2) 0.032(2) -0.0104(16) 0.001(2) -0.003(2)
C49 0.046(3) 0.052(3) 0.025(2) 0.0044(19) -0.0016(19) 0.006(2)
C50 0.057(3) 0.062(3) 0.056(3) 0.011(3) 0.008(2) 0.022(3)
C51 0.052(3) 0.067(4) 0.037(3) -0.022(3) -0.011(2) 0.000(3)
C52 0.073(4) 0.162(9) 0.058(4) -0.055(6) 0.004(3) -0.020(6)
C53 0.070(4) 0.037(2) 0.047(2) -0.0046(19) 0.000(3) 0.004(3)
C54 0.083(6) 0.192(12) 0.079(6) -0.012(6) -0.006(4) 0.022(7)
O61A 0.107(3) 0.085(3) 0.069(3) -0.006(2) 0.004(2) 0.051(3)
C62A 0.060(3) 0.074(3) 0.084(4) 0.026(3) -0.003(3) 0.010(3)
C63A 0.070(4) 0.105(5) 0.138(7) 0.069(5) 0.017(4) 0.013(4)
O61B 0.107(3) 0.085(3) 0.069(3) -0.006(2) 0.004(2) 0.051(3)
C62B 0.060(3) 0.074(3) 0.084(4) 0.026(3) -0.003(3) 0.010(3)
C63B 0.070(4) 0.105(5) 0.138(7) 0.069(5) 0.017(4) 0.013(4)

loop_
_atom_type_symbol
_atom_type_description
_atom_type_scat_dispersion_real
_atom_type_scat_dispersion_imag
_atom_type_scat_source
C C 0.0181 0.0091 'International Tables Vol C Tables 4.2.6.8 and 6.1.1.4'
H H 0.0000 0.0000 'International Tables Vol C Tables 4.2.6.8 and 6.1.1.4'
N N 0.0311 0.0180 'International Tables Vol C Tables 4.2.6.8 and 6.1.1.4'
Pt Pt -4.5932 6.9264 'International Tables Vol C Tables 4.2.6.8 and 6.1.1.4'
O O 0.0492 0.0322 'International Tables Vol C Tables 4.2.6.8 and 6.1.1.4'

loop_
_geom_angle_atom_site_label_1
_geom_angle_atom_site_label_2
_geom_angle_atom_site_label_3
_geom_angle
_geom_angle_site_symmetry_1
_geom_angle_site_symmetry_3
N1 Pt1 N1 180.0 9_666 .
N1 Pt1 N2 90.39(8) 9_666 .
N1 Pt1 N2 89.61(8) . .
N1 Pt1 N2 89.61(8) 9_666 9_666
N1 Pt1 N2 90.39(8) . 9_666
N2 Pt1 N2 180.0 . 9_666
C1 N1 Pt1 126.49(17) . .
C1 N1 C4 106.3(2) . .
C4 N1 Pt1 127.16(17) . .
C6 N2 Pt1 126.99(17) . .
C6 N2 C9 106.5(2) . .
C9 N2 Pt1 126.47(17) . .
N1 C1 C2 109.5(2) . .
N1 C1 C10 126.0(2) . .
C10 C1 C2 124.5(2) . .
C1 C2 H2 126.3 . .
C3 C2 C1 107.4(2) . .
C3 C2 H2 126.3 . .
C2 C3 H3 126.4 . .
C2 C3 C4 107.2(2) . .
C4 C3 H3 126.4 . .
N1 C4 C3 109.5(2) . .
N1 C4 C5 125.9(2) . .
C5 C4 C3 124.5(2) . .
C4 C5 C6 123.8(2) . .
C4 C5 C23 117.8(9) . .
C4 C5 C43 119(2) . .
C6 C5 C23 118.1(9) . .
C6 C5 C43 117(2) . .
N2 C6 C5 126.3(2) . .
N2 C6 C7 109.0(2) . .
C5 C6 C7 124.7(2) . .
C6 C7 H7 126.3 . .
C8 C7 C6 107.4(2) . .
C8 C7 H7 126.3 . .
C7 C8 H8 126.1 . .
C7 C8 C9 107.8(2) . .
C9 C8 H8 126.1 . .
N2 C9 C8 109.2(2) . .
N2 C9 C10 125.9(2) . 9_666
C10 C9 C8 124.8(2) 9_666 .
C1 C10 C11 117.7(2) . .
C9 C10 C1 124.4(2) 9_666 .
C9 C10 C11 117.8(2) 9_666 .
C12 C11 C10 119.1(2) . .
C16 C11 C10 120.7(2) . .
C16 C11 C12 120.2(2) . .
C11 C12 C17 122.2(2) . .
C13 C12 C11 118.9(2) . .
C13 C12 C17 118.9(2) . .
C12 C13 H13 119.0 . .
C14 C13 C12 122.0(2) . .
C14 C13 H13 119.0 . .
C13 C14 C15 118.2(2) . .
C13 C14 C19 121.0(2) . .
C15 C14 C19 120.8(3) . .
C14 C15 H15 119.1 . .
C14 C15 C16 121.8(3) . .
C16 C15 H15 119.1 . .
C11 C16 C21 119.9(2) . .
C15 C16 C11 118.9(2) . .
C15 C16 C21 121.2(3) . .
C12 C17 H17A 108.8 . .
C12 C17 H17B 108.8 . .
C12 C17 C18 113.6(2) . .
H17A C17 H17B 107.7 . .
C18 C17 H17A 108.8 . .
C18 C17 H17B 108.8 . .
C17 C18 H18A 109.5 . .
C17 C18 H18B 109.5 . .
C17 C18 H18C 109.5 . .
H18A C18 H18B 109.5 . .
H18A C18 H18C 109.5 . .
H18B C18 H18C 109.5 . .
C14 C19 H19A 108.8 . .
C14 C19 H19B 108.8 . .
H19A C19 H19B 107.7 . .
C20 C19 C14 113.8(3) . .
C20 C19 H19A 108.8 . .
C20 C19 H19B 108.8 . .
C19 C20 H20A 109.5 . .
C19 C20 H20B 109.5 . .
C19 C20 H20C 109.5 . .
H20A C20 H20B 109.5 . .
H20A C20 H20C 109.5 . .
H20B C20 H20C 109.5 . .
C16 C21 H21A 108.2 . .
C16 C21 H21B 108.2 . .
C16 C21 H21C 107.4 . .
C16 C21 H21D 107.4 . .
H21A C21 H21B 107.4 . .
H21C C21 H21D 107.0 . .
C22 C21 C16 116.3(3) . .
C22 C21 H21A 108.2 . .
C22 C21 H21B 108.2 . .
C42 C21 C16 119.5(6) . .
C42 C21 H21C 107.4 . .
C42 C21 H21D 107.4 . .
C21 C22 H22A 109.5 . .
C21 C22 H22B 109.5 . .
C21 C22 H22C 109.5 . .
H22A C22 H22B 109.5 . .
H22A C22 H22C 109.5 . .
H22B C22 H22C 109.5 . .
C21 C42 H42A 109.5 . .
C21 C42 H42B 109.5 . .
C21 C42 H42C 109.5 . .
H42A C42 H42B 109.5 . .
H42A C42 H42C 109.5 . .
H42B C42 H42C 109.5 . .
C24 C23 C5 120.9(5) . .
C28 C23 C5 118.9(5) . .
C28 C23 C24 120.2(6) . .
C23 C24 C29 122.5(4) . .
C25 C24 C23 118.6(5) . .
C25 C24 C29 118.8(4) . .
C24 C25 H25 119.1 . .
C26 C25 C24 121.8(5) . .
C26 C25 H25 119.1 . .
C25 C26 C31 119.6(5) . .
C27 C26 C25 118.5(4) . .
C27 C26 C31 121.7(5) . .
C26 C27 H27 118.8 . .
C26 C27 C28 122.4(5) . .
C28 C27 H27 118.8 . .
C23 C28 C27 118.1(5) . .
C23 C28 C33 121.9(5) . .
C27 C28 C33 119.9(5) . .
C24 C29 H29A 108.9 . .
C24 C29 H29B 108.9 . .
H29A C29 H29B 107.7 . .
C30 C29 C24 113.4(5) . .
C30 C29 H29A 108.9 . .
C30 C29 H29B 108.9 . .
C29 C30 H30A 109.5 . .
C29 C30 H30B 109.5 . .
C29 C30 H30C 109.5 . .
H30A C30 H30B 109.5 . .
H30A C30 H30C 109.5 . .
H30B C30 H30C 109.5 . .
C26 C31 H31A 108.4 . .
C26 C31 H31B 108.4 . .
H31A C31 H31B 107.5 . .
C32 C31 C26 115.4(6) . .
C32 C31 H31A 108.4 . .
C32 C31 H31B 108.4 . .
C31 C32 H32A 109.5 . .
C31 C32 H32B 109.5 . .
C31 C32 H32C 109.5 . .
H32A C32 H32B 109.5 . .
H32A C32 H32C 109.5 . .
H32B C32 H32C 109.5 . .
C28 C33 H33A 108.4 . .
C28 C33 H33B 108.4 . .
C28 C33 C34 115.6(5) . .
H33A C33 H33B 107.4 . .
C34 C33 H33A 108.4 . .
C34 C33 H33B 108.4 . .
C33 C34 H34A 109.5 . .
C33 C34 H34B 109.5 . .
C33 C34 H34C 109.5 . .
H34A C34 H34B 109.5 . .
H34A C34 H34C 109.5 . .
H34B C34 H34C 109.5 . .
C44 C43 C5 111.8(12) . .
C48 C43 C5 125.5(12) . .
C48 C43 C44 122.5(14) . .
C43 C44 C45 117.0(11) . .
C43 C44 C49 124.2(11) . .
C45 C44 C49 118.6(10) . .
C44 C45 H45 119.6 . .
C46 C45 C44 120.8(11) . .
C46 C45 H45 119.6 . .
C45 C46 C51 118.2(12) . .
C47 C46 C45 119.4(11) . .
C47 C46 C51 122.2(12) . .
C46 C47 H47 118.6 . .
C46 C47 C48 122.7(11) . .
C48 C47 H47 118.6 . .
C43 C48 C47 117.4(12) . .
C43 C48 C53 119.9(11) . .
C47 C48 C53 122.7(11) . .
C44 C49 H49A 109.2 . .
C44 C49 H49B 109.2 . .
C44 C49 C50 111.9(10) . .
H49A C49 H49B 107.9 . .
C50 C49 H49A 109.2 . .
C50 C49 H49B 109.2 . .
C49 C50 H50A 109.5 . .
C49 C50 H50B 109.5 . .
C49 C50 H50C 109.5 . .
H50A C50 H50B 109.5 . .
H50A C50 H50C 109.5 . .
H50B C50 H50C 109.5 . .
C46 C51 H51A 107.0 . .
C46 C51 H51B 107.0 . .
H51A C51 H51B 106.7 . .
C52 C51 C46 121.4(15) . .
C52 C51 H51A 107.0 . .
C52 C51 H51B 107.0 . .
C51 C52 H52A 109.5 . .
C51 C52 H52B 109.5 . .
C51 C52 H52C 109.5 . .
H52A C52 H52B 109.5 . .
H52A C52 H52C 109.5 . .
H52B C52 H52C 109.5 . .
C48 C53 H53A 110.4 . .
C48 C53 H53B 110.4 . .
C48 C53 C54 106.5(12) . .
H53A C53 H53B 108.6 . .
C54 C53 H53A 110.4 . .
C54 C53 H53B 110.4 . .
C53 C54 H54A 109.5 . .
C53 C54 H54B 109.5 . .
C53 C54 H54C 109.5 . .
H54A C54 H54B 109.5 . .
H54A C54 H54C 109.5 . .
H54B C54 H54C 109.5 . .
C62A O61A H61A 109.5 . .
O61A C62A H62A 110.4 . .
O61A C62A H62B 110.4 . .
O61A C62A C63A 106.7(5) . .
H62A C62A H62B 108.6 . .
C63A C62A H62A 110.4 . .
C63A C62A H62B 110.4 . .
C62A C63A H63A 109.5 . .
C62A C63A H63B 109.5 . .
C62A C63A H63C 109.5 . .
H63A C63A H63B 109.5 . .
H63A C63A H63C 109.5 . .
H63B C63A H63C 109.5 . .
C62B O61B H61B 109.5 . .
O61B C62B H62C 111.1 . .
O61B C62B H62D 111.1 . .
O61B C62B C63B 103.1(14) . .
H62C C62B H62D 109.1 . .
C63B C62B H62C 111.1 . .
C63B C62B H62D 111.1 . .
C62B C63B H63D 109.5 . .
C62B C63B H63E 109.5 . .
C62B C63B H63F 109.5 . .
H63D C63B H63E 109.5 . .
H63D C63B H63F 109.5 . .
H63E C63B H63F 109.5 . .

loop_
_geom_bond_atom_site_label_1
_geom_bond_atom_site_label_2
_geom_bond_distance
_geom_bond_site_symmetry_2
Pt1 N1 2.010(2) 9_666
Pt1 N1 2.010(2) .
Pt1 N2 2.014(2) .
Pt1 N2 2.014(2) 9_666
N1 C1 1.379(3) .
N1 C4 1.385(3) .
N2 C6 1.378(3) .
N2 C9 1.382(3) .
C1 C2 1.438(4) .
C1 C10 1.392(4) .
C2 H2 0.9500 .
C2 C3 1.357(4) .
C3 H3 0.9500 .
C3 C4 1.436(4) .
C4 C5 1.386(4) .
C5 C6 1.387(4) .
C5 C23 1.520(8) .
C5 C43 1.504(19) .
C6 C7 1.444(4) .
C7 H7 0.9500 .
C7 C8 1.342(4) .
C8 H8 0.9500 .
C8 C9 1.434(4) .
C9 C10 1.386(4) 9_666
C10 C9 1.386(4) 9_666
C10 C11 1.503(3) .
C11 C12 1.405(4) .
C11 C16 1.402(4) .
C12 C13 1.396(4) .
C12 C17 1.513(4) .
C13 H13 0.9500 .
C13 C14 1.385(4) .
C14 C15 1.394(4) .
C14 C19 1.515(4) .
C15 H15 0.9500 .
C15 C16 1.397(4) .
C16 C21 1.518(4) .
C17 H17A 0.9900 .
C17 H17B 0.9900 .
C17 C18 1.531(4) .
C18 H18A 0.9800 .
C18 H18B 0.9800 .
C18 H18C 0.9800 .
C19 H19A 0.9900 .
C19 H19B 0.9900 .
C19 C20 1.482(5) .
C20 H20A 0.9800 .
C20 H20B 0.9800 .
C20 H20C 0.9800 .
C21 H21A 0.9900 .
C21 H21B 0.9900 .
C21 H21C 0.9900 .
C21 H21D 0.9900 .
C21 C22 1.484(5) .
C21 C42 1.417(11) .
C22 H22A 0.9800 .
C22 H22B 0.9800 .
C22 H22C 0.9800 .
C42 H42A 0.9800 .
C42 H42B 0.9800 .
C42 H42C 0.9800 .
C23 C24 1.415(8) .
C23 C28 1.400(8) .
C24 C25 1.392(6) .
C24 C29 1.529(7) .
C25 H25 0.9500 .
C25 C26 1.386(7) .
C26 C27 1.370(7) .
C26 C31 1.525(6) .
C27 H27 0.9500 .
C27 C28 1.405(6) .
C28 C33 1.500(7) .
C29 H29A 0.9900 .
C29 H29B 0.9900 .
C29 C30 1.512(7) .
C30 H30A 0.9800 .
C30 H30B 0.9800 .
C30 H30C 0.9800 .
C31 H31A 0.9900 .
C31 H31B 0.9900 .
C31 C32 1.417(9) .
C32 H32A 0.9800 .
C32 H32B 0.9800 .
C32 H32C 0.9800 .
C33 H33A 0.9900 .
C33 H33B 0.9900 .
C33 C34 1.597(10) .
C34 H34A 0.9800 .
C34 H34B 0.9800 .
C34 H34C 0.9800 .
C43 C44 1.397(15) .
C43 C48 1.393(14) .
C44 C45 1.418(12) .
C44 C49 1.527(13) .
C45 H45 0.9500 .
C45 C46 1.402(14) .
C46 C47 1.346(14) .
C46 C51 1.525(13) .
C47 H47 0.9500 .
C47 C48 1.400(13) .
C48 C53 1.512(14) .
C49 H49A 0.9900 .
C49 H49B 0.9900 .
C49 C50 1.547(14) .
C50 H50A 0.9800 .
C50 H50B 0.9800 .
C50 H50C 0.9800 .
C51 H51A 0.9900 .
C51 H51B 0.9900 .
C51 C52 1.355(15) .
C52 H52A 0.9800 .
C52 H52B 0.9800 .
C52 H52C 0.9800 .
C53 H53A 0.9900 .
C53 H53B 0.9900 .
C53 C54 1.577(17) .
C54 H54A 0.9800 .
C54 H54B 0.9800 .
C54 H54C 0.9800 .
O61A H61A 0.8400 .
O61A C62A 1.474(7) .
C62A H62A 0.9900 .
C62A H62B 0.9900 .
C62A C63A 1.547(8) .
C63A H63A 0.9800 .
C63A H63B 0.9800 .
C63A H63C 0.9800 .
O61B H61B 0.8400 .
O61B C62B 1.488(12) .
C62B H62C 0.9900 .
C62B H62D 0.9900 .
C62B C63B 1.534(13) .
C63B H63D 0.9800 .
C63B H63E 0.9800 .
C63B H63F 0.9800 .

loop_
_geom_torsion_atom_site_label_1
_geom_torsion_atom_site_label_2
_geom_torsion_atom_site_label_3
_geom_torsion_atom_site_label_4
_geom_torsion
_geom_torsion_site_symmetry_1
_geom_torsion_site_symmetry_4
Pt1 N1 C1 C2 -177.65(17) . .
Pt1 N1 C1 C10 3.9(4) . .
Pt1 N1 C4 C3 178.35(18) . .
Pt1 N1 C4 C5 -0.1(4) . .
Pt1 N2 C6 C5 1.4(4) . .
Pt1 N2 C6 C7 -179.22(19) . .
Pt1 N2 C9 C8 178.75(18) . .
Pt1 N2 C9 C10 -4.7(4) . 9_666
N1 C1 C2 C3 -1.7(3) . .
N1 C1 C10 C9 0.7(4) . 9_666
N1 C1 C10 C11 -177.0(2) . .
N1 C4 C5 C6 4.5(4) . .
N1 C4 C5 C23 -169.2(3) . .
N1 C4 C5 C43 178.1(7) . .
N2 C6 C7 C8 -0.7(3) . .
C1 N1 C4 C3 -0.8(3) . .
C1 N1 C4 C5 -179.3(3) . .
C1 C2 C3 C4 1.1(3) . .
C1 C10 C11 C12 99.2(3) . .
C1 C10 C11 C16 -81.9(3) . .
C2 C1 C10 C9 -177.5(3) . 9_666
C2 C1 C10 C11 4.8(4) . .
C2 C3 C4 N1 -0.2(3) . .
C2 C3 C4 C5 178.3(3) . .
C3 C4 C5 C6 -173.8(3) . .
C3 C4 C5 C23 12.5(4) . .
C3 C4 C5 C43 -0.2(7) . .
C4 N1 C1 C2 1.5(3) . .
C4 N1 C1 C10 -176.9(2) . .
C4 C5 C6 N2 -5.2(5) . .
C4 C5 C6 C7 175.6(3) . .
C4 C5 C23 C24 73.2(15) . .
C4 C5 C23 C28 -105.5(15) . .
C4 C5 C43 C44 102(3) . .
C4 C5 C43 C48 -83(5) . .
C5 C6 C7 C8 178.7(3) . .
C5 C23 C24 C25 177.5(10) . .
C5 C23 C24 C29 0(2) . .
C5 C23 C28 C27 -176.5(10) . .
C5 C23 C28 C33 4(2) . .
C5 C43 C44 C45 -180(2) . .
C5 C43 C44 C49 -5(5) . .
C5 C43 C48 C47 -179(3) . .
C5 C43 C48 C53 3(6) . .
C6 N2 C9 C8 -2.3(3) . .
C6 N2 C9 C10 174.3(3) . 9_666
C6 C5 C23 C24 -100.8(15) . .
C6 C5 C23 C28 80.4(15) . .
C6 C5 C43 C44 -84(3) . .
C6 C5 C43 C48 91(5) . .
C6 C7 C8 C9 -0.7(3) . .
C7 C8 C9 N2 1.9(3) . .
C7 C8 C9 C10 -174.7(3) . 9_666
C9 N2 C6 C5 -177.5(3) . .
C9 N2 C6 C7 1.8(3) . .
C9 C10 C11 C12 -78.6(3) 9_666 .
C9 C10 C11 C16 100.3(3) 9_666 .
C10 C1 C2 C3 176.8(3) . .
C10 C11 C12 C13 -179.2(2) . .
C10 C11 C12 C17 1.1(4) . .
C10 C11 C16 C15 179.5(2) . .
C10 C11 C16 C21 -2.2(4) . .
C11 C12 C13 C14 -1.0(4) . .
C11 C12 C17 C18 -83.1(3) . .
C11 C16 C21 C22 -163.5(3) . .
C11 C16 C21 C42 -100.8(7) . .
C12 C11 C16 C15 -1.6(4) . .
C12 C11 C16 C21 176.7(2) . .
C12 C13 C14 C15 -0.1(4) . .
C12 C13 C14 C19 -178.2(2) . .
C13 C12 C17 C18 97.2(3) . .
C13 C14 C15 C16 0.4(4) . .
C13 C14 C19 C20 -102.3(4) . .
C14 C15 C16 C11 0.4(4) . .
C14 C15 C16 C21 -177.8(3) . .
C15 C14 C19 C20 79.7(4) . .
C15 C16 C21 C22 14.7(4) . .
C15 C16 C21 C42 77.5(8) . .
C16 C11 C12 C13 1.9(4) . .
C16 C11 C12 C17 -177.8(2) . .
C17 C12 C13 C14 178.7(2) . .
C19 C14 C15 C16 178.5(2) . .
C23 C5 C6 N2 168.5(3) . .
C23 C5 C6 C7 -10.7(5) . .
C23 C5 C43 C44 16(12) . .
C23 C5 C43 C48 -169(20) . .
C23 C24 C25 C26 -1.1(12) . .
C23 C24 C29 C30 81.0(11) . .
C23 C28 C33 C34 121.4(13) . .
C24 C23 C28 C27 5(2) . .
C24 C23 C28 C33 -174.6(10) . .
C24 C25 C26 C27 4.8(8) . .
C24 C25 C26 C31 -179.1(5) . .
C25 C24 C29 C30 -96.2(5) . .
C25 C26 C27 C28 -3.8(8) . .
C25 C26 C31 C32 -65.3(9) . .
C26 C27 C28 C23 -0.9(12) . .
C26 C27 C28 C33 178.4(5) . .
C27 C26 C31 C32 110.7(8) . .
C27 C28 C33 C34 -57.9(8) . .
C28 C23 C24 C25 -4(2) . .
C28 C23 C24 C29 179.1(11) . .
C29 C24 C25 C26 176.2(5) . .
C31 C26 C27 C28 -179.8(5) . .
C43 C5 C6 N2 -178.9(6) . .
C43 C5 C6 C7 1.8(7) . .
C43 C5 C23 C24 173(17) . .
C43 C5 C23 C28 -6(14) . .
C43 C44 C45 C46 -1(3) . .
C43 C44 C49 C50 -90(3) . .
C43 C48 C53 C54 -149(3) . .
C44 C43 C48 C47 -5(6) . .
C44 C43 C48 C53 178(3) . .
C44 C45 C46 C47 -4(3) . .
C44 C45 C46 C51 -177.5(14) . .
C45 C44 C49 C50 83.8(14) . .
C45 C46 C47 C48 4(3) . .
C45 C46 C51 C52 -108(2) . .
C46 C47 C48 C43 0(4) . .
C46 C47 C48 C53 177.4(16) . .
C47 C46 C51 C52 78(3) . .
C47 C48 C53 C54 33(2) . .
C48 C43 C44 C45 5(6) . .
C48 C43 C44 C49 180(3) . .
C49 C44 C45 C46 -175.6(14) . .
C51 C46 C47 C48 177.9(16) . .
